data_7032269
loop_
_publ_author_name
'Khan, M. Ishaque'
'Zheng, Y.'
'Li, H.'
'Swenson, L.'
'Basha, A.'
'Doedens, R. J.'

_publ_section_title
;
 Organo-functionalized metal-oxide clusters: synthesis and
 characterization of the reduced cationic species
 [NaV(IV)6O6{(OCH2CH2)2NH}6](+).
;
_journal_issue 43
_journal_name_full 'Dalton transactions (Cambridge, England : 2003)'
_journal_page_first 16509
_journal_page_last 16514
_journal_paper_doi 10.1039/c4dt02174f
_journal_volume 43
_journal_year 2014
_chemical_absolute_configuration ad
_chemical_formula_sum 'C24 H54 N6 Na O21 V6'
_chemical_formula_weight 1091.35
_chemical_name_systematic
; 
 ? 
;
_space_group_IT_number 198
_symmetry_cell_setting cubic
_symmetry_space_group_name_Hall 'P 2ac 2ab 3'
_symmetry_space_group_name_H-M 'P 21 3'
_atom_sites_solution_hydrogens geom
_atom_sites_solution_primary direct
_atom_sites_solution_secondary difmap
_audit_creation_method SHELXL-97
_cell_angle_alpha 90.00
_cell_angle_beta 90.00
_cell_angle_gamma 90.00
_cell_formula_units_Z 4
_cell_length_a 18.316(2)
_cell_length_b 18.316(2)
_cell_length_c 18.316(2)
_cell_measurement_reflns_used 9942
_cell_measurement_temperature 88(2)
_cell_measurement_theta_max 24.42
_cell_measurement_theta_min 2.22
_cell_volume 6144.6(12)
_computing_cell_refinement 'Bruker SAINT'
_computing_data_collection 'Bruker APEX2'
_computing_data_reduction 'Bruker SAINT'
_computing_molecular_graphics 'Bruker SHELXTL'
_computing_publication_material 'Bruker SHELXTL'
_computing_structure_refinement 'SHELXL-97 (Sheldrick, 2008)'
_computing_structure_solution 'SHELXS-97 (Sheldrick, 2008)'
_diffrn_ambient_temperature 88(2)
_diffrn_measured_fraction_theta_full 0.999
_diffrn_measured_fraction_theta_max 0.999
_diffrn_measurement_device_type 'Bruker APEX-II CCD'
_diffrn_measurement_method '30s scans at 0.3 degree omega increments'
_diffrn_radiation_monochromator graphite
_diffrn_radiation_source 'normal-focus sealed tube'
_diffrn_radiation_type MoK\a
_diffrn_radiation_wavelength 0.71073
_diffrn_reflns_av_R_equivalents 0.0466
_diffrn_reflns_av_sigmaI/netI 0.0233
_diffrn_reflns_limit_h_max 23
_diffrn_reflns_limit_h_min -23
_diffrn_reflns_limit_k_max 24
_diffrn_reflns_limit_k_min -24
_diffrn_reflns_limit_l_max 24
_diffrn_reflns_limit_l_min -24
_diffrn_reflns_number 74709
_diffrn_reflns_theta_full 28.27
_diffrn_reflns_theta_max 28.27
_diffrn_reflns_theta_min 1.93
_exptl_absorpt_coefficient_mu 0.939
_exptl_absorpt_correction_T_max 0.7457
_exptl_absorpt_correction_T_min 0.6748
_exptl_absorpt_correction_type multi-scan
_exptl_absorpt_process_details 'calculated via SADABS'
_exptl_crystal_colour blue
_exptl_crystal_density_diffrn 1.180
_exptl_crystal_density_meas ?
_exptl_crystal_density_method 'not measured'
_exptl_crystal_description plate
_exptl_crystal_F_000 2228
_exptl_crystal_size_max 0.25
_exptl_crystal_size_mid 0.22
_exptl_crystal_size_min 0.10
_platon_squeeze_details
;
;
_refine_diff_density_max 0.685
_refine_diff_density_min -0.353
_refine_diff_density_rms 0.112
_refine_ls_abs_structure_details 'Flack H D (1983), Acta Cryst. A39, 876-881'
_refine_ls_abs_structure_Flack -0.01(3)
_refine_ls_extinction_method none
_refine_ls_goodness_of_fit_ref 1.125
_refine_ls_hydrogen_treatment constr
_refine_ls_matrix_type full
_refine_ls_number_parameters 179
_refine_ls_number_reflns 5107
_refine_ls_number_restraints 1
_refine_ls_restrained_S_all 1.125
_refine_ls_R_factor_all 0.0484
_refine_ls_R_factor_gt 0.0439
_refine_ls_shift/su_max 0.091
_refine_ls_shift/su_mean 0.005
_refine_ls_structure_factor_coef Fsqd
_refine_ls_weighting_details 'w=1/[\s^2^(Fo^2^)+(0.1000P)^2^] where P=(Fo^2^+2Fc^2^)/3'
_refine_ls_weighting_scheme calc
_refine_ls_wR_factor_gt 0.1380
_refine_ls_wR_factor_ref 0.1408
_reflns_number_gt 4616
_reflns_number_total 5107
_reflns_threshold_expression >2sigma(I)
_cod_data_source_file c4dt02174f2.cif
_cod_data_source_block isk215
_cod_depositor_comments
;
The following automatic conversions were performed:

'_symmetry_cell_setting' value 'Cubic' changed to 'cubic' according
to
/usr/data/users/saulius/crontab/automatic-downloads/rss-feeds/RSC/lib/dictionaries/cif_core.dic
dictionary named 'cif_core.dic' version 2.4.2 from 2011-04-26.

Automatic conversion script
Id: cif_fix_values 2281 2013-09-26 08:29:07Z andrius 

 Adding full bibliography for 7032269.cif.

The following automatic conversions were performed:

'_exptl_crystal_density_meas' value 'none' was changed to '?' - the
value is perceived as not measured.

Automatic conversion script
Id: cif_fix_values 3008 2015-01-20 13:52:24Z robertas 

2023-11-21
Z value and formula fixed to values more according to usual
chemical conventions.                 miguel
;
_cod_original_formula_sum 'C16 H36 N4 Na0.67 O14 V4'
_cod_original_formula_weight 727.57
_cod_original_formula_units_Z 6
_cod_original_cell_volume 6144(2)
_cod_original_sg_symbol_H-M P2(1)3
_cod_database_code 7032269

loop_
_symmetry_equiv_pos_as_xyz
'x, y, z'
'-x+1/2, -y, z+1/2'
'-x, y+1/2, -z+1/2'
'x+1/2, -y+1/2, -z'
'z, x, y'
'z+1/2, -x+1/2, -y'
'-z+1/2, -x, y+1/2'
'-z, x+1/2, -y+1/2'
'y, z, x'
'-y, z+1/2, -x+1/2'
'y+1/2, -z+1/2, -x'
'-y+1/2, -z, x+1/2'

loop_
_atom_site_label
_atom_site_type_symbol
_atom_site_fract_x
_atom_site_fract_y
_atom_site_fract_z
_atom_site_U_iso_or_equiv
_atom_site_adp_type
_atom_site_occupancy
_atom_site_symmetry_multiplicity
_atom_site_calc_flag
_atom_site_refinement_flags
V1 V 0.50085(3) 0.96832(3) 0.23449(3) 0.02541(14) Uani 1 1 d .
V2 V 0.65256(3) 1.04974(3) 0.18349(3) 0.02589(14) Uani 1 1 d .
Na1 Na 0.59216(7) 0.90784(7) 0.09216(7) 0.0245(4) Uani 1 3 d S
O1 O 0.54045(11) 0.86073(11) 0.19582(11) 0.0260(4) Uani 1 1 d .
O2 O 0.54456(11) 1.01213(11) 0.14397(11) 0.0258(4) Uani 1 1 d .
O3 O 0.41950(12) 0.91449(11) 0.18043(12) 0.0288(5) Uani 1 1 d .
O4 O 0.59925(12) 0.99698(12) 0.26497(11) 0.0296(5) Uani 1 1 d .
O5 O 0.44624(13) 1.02983(12) 0.26720(13) 0.0336(5) Uani 1 1 d .
O6 O 0.71367(12) 1.08296(13) 0.23773(12) 0.0334(5) Uani 1 1 d .
N1 N 0.51131(15) 0.90667(14) 0.33515(14) 0.0312(6) Uani 1 1 d .
H1 H 0.4678 0.9048 0.3567 0.037 Uiso 1 1 calc R
N2 N 0.59072(15) 1.15037(14) 0.17407(15) 0.0319(6) Uani 1 1 d .
H2 H 0.5891 1.1716 0.2177 0.038 Uiso 1 1 calc R
C1 C 0.5602(2) 0.95217(19) 0.38039(18) 0.0352(7) Uani 1 1 d .
H1A H 0.5776 0.9235 0.4228 0.042 Uiso 1 1 calc R
H1B H 0.5330 0.9950 0.3990 0.042 Uiso 1 1 calc R
C2 C 0.62532(18) 0.97784(19) 0.33564(16) 0.0311(7) Uani 1 1 d .
H2A H 0.6484 1.0206 0.3592 0.037 Uiso 1 1 calc R
H2B H 0.6621 0.9384 0.3319 0.037 Uiso 1 1 calc R
C3 C 0.5379(2) 0.82934(17) 0.32322(18) 0.0352(7) Uani 1 1 d .
H3A H 0.5695 0.8145 0.3645 0.042 Uiso 1 1 calc R
H3B H 0.4956 0.7957 0.3214 0.042 Uiso 1 1 calc R
C4 C 0.58007(18) 0.82433(18) 0.25297(17) 0.0307(6) Uani 1 1 d .
H4A H 0.6286 0.8474 0.2591 0.037 Uiso 1 1 calc R
H4B H 0.5875 0.7724 0.2398 0.037 Uiso 1 1 calc R
C5 C 0.51486(19) 1.13989(16) 0.1478(2) 0.0342(7) Uani 1 1 d .
H5A H 0.5011 1.1809 0.1154 0.041 Uiso 1 1 calc R
H5B H 0.4810 1.1396 0.1899 0.041 Uiso 1 1 calc R
C6 C 0.50814(18) 1.06760(16) 0.10585(18) 0.0313(6) Uani 1 1 d .
H6A H 0.4560 1.0546 0.1001 0.038 Uiso 1 1 calc R
H6B H 0.5297 1.0730 0.0566 0.038 Uiso 1 1 calc R
C7 C 0.6371(2) 1.19548(19) 0.1252(2) 0.0398(8) Uani 1 1 d .
H7A H 0.6802 1.2133 0.1525 0.048 Uiso 1 1 calc R
H7B H 0.6091 1.2384 0.1081 0.048 Uiso 1 1 calc R
C8 C 0.34868(17) 0.93911(19) 0.1616(2) 0.0371(8) Uani 1 1 d .
H8A H 0.3518 0.9756 0.1219 0.045 Uiso 1 1 calc R
H8B H 0.3252 0.9624 0.2043 0.045 Uiso 1 1 calc R
O11 O 0.3737(5) 0.8971(5) 0.4235(5) 0.0847(19) Uiso 0.427(7) 1 d P
O12 O 0.3232(6) 1.1247(6) 0.2535(6) 0.0847(19) Uiso 0.392(7) 1 d P
O13 O 0.1864(12) 1.1202(13) 0.3296(13) 0.0847(19) Uiso 0.182(7) 1 d P

loop_
_atom_site_aniso_label
_atom_site_aniso_U_11
_atom_site_aniso_U_22
_atom_site_aniso_U_33
_atom_site_aniso_U_23
_atom_site_aniso_U_13
_atom_site_aniso_U_12
V1 0.0263(3) 0.0250(3) 0.0249(3) -0.00273(18) 0.0029(2) -0.0020(2)
V2 0.0263(3) 0.0273(3) 0.0241(2) -0.00515(19) 0.00092(19) -0.0047(2)
Na1 0.0245(4) 0.0245(4) 0.0245(4) -0.0018(4) 0.0018(4) -0.0018(4)
O1 0.0271(10) 0.0275(10) 0.0233(10) -0.0009(8) 0.0015(8) -0.0025(8)
O2 0.0280(10) 0.0226(10) 0.0269(10) -0.0015(8) 0.0008(8) 0.0000(8)
O3 0.0255(10) 0.0255(10) 0.0354(11) -0.0045(9) 0.0039(9) -0.0009(8)
O4 0.0320(11) 0.0353(11) 0.0216(9) 0.0007(9) -0.0006(9) -0.0069(10)
O5 0.0327(11) 0.0294(11) 0.0388(12) -0.0054(10) 0.0076(10) -0.0025(9)
O6 0.0306(11) 0.0382(12) 0.0314(11) -0.0070(10) 0.0000(9) -0.0081(10)
N1 0.0352(14) 0.0315(13) 0.0269(13) -0.0015(11) 0.0052(11) -0.0034(11)
N2 0.0378(14) 0.0230(12) 0.0348(14) -0.0069(11) 0.0025(11) -0.0040(11)
C1 0.0414(18) 0.0371(17) 0.0272(15) -0.0050(13) 0.0042(13) -0.0050(15)
C2 0.0357(16) 0.0379(16) 0.0197(13) -0.0028(12) -0.0030(12) -0.0051(13)
C3 0.053(2) 0.0278(15) 0.0251(15) -0.0015(12) -0.0021(14) -0.0060(14)
C4 0.0327(15) 0.0294(14) 0.0298(15) -0.0027(12) -0.0031(12) 0.0016(13)
C5 0.0382(17) 0.0232(14) 0.0411(18) -0.0009(13) 0.0027(14) 0.0044(12)
C6 0.0339(16) 0.0254(14) 0.0346(16) -0.0005(12) -0.0028(13) 0.0005(12)
C7 0.047(2) 0.0264(15) 0.0466(19) -0.0040(14) 0.0136(16) -0.0032(14)
C8 0.0232(14) 0.0384(17) 0.050(2) -0.0098(15) 0.0035(14) -0.0009(13)

loop_
_atom_type_symbol
_atom_type_description
_atom_type_scat_dispersion_real
_atom_type_scat_dispersion_imag
_atom_type_scat_source
C C 0.0033 0.0016 'International Tables Vol C Tables 4.2.6.8 and 6.1.1.4'
H H 0.0000 0.0000 'International Tables Vol C Tables 4.2.6.8 and 6.1.1.4'
N N 0.0061 0.0033 'International Tables Vol C Tables 4.2.6.8 and 6.1.1.4'
O O 0.0106 0.0060 'International Tables Vol C Tables 4.2.6.8 and 6.1.1.4'
Na Na 0.0362 0.0249 'International Tables Vol C Tables 4.2.6.8 and 6.1.1.4'
V V 0.3005 0.5294 'International Tables Vol C Tables 4.2.6.8 and 6.1.1.4'

loop_
_geom_angle_atom_site_label_1
_geom_angle_atom_site_label_2
_geom_angle_atom_site_label_3
_geom_angle
_geom_angle_site_symmetry_1
_geom_angle_site_symmetry_3
O5 V1 O4 106.03(11) . .
O5 V1 O2 105.86(11) . .
O4 V1 O2 76.19(9) . .
O5 V1 O3 93.69(11) . .
O4 V1 O3 159.85(9) . .
O2 V1 O3 94.79(9) . .
O5 V1 N1 95.86(11) . .
O4 V1 N1 79.40(10) . .
O2 V1 N1 150.92(10) . .
O3 V1 N1 103.01(10) . .
O5 V1 O1 159.71(10) . .
O4 V1 O1 91.62(9) . .
O2 V1 O1 87.76(8) . .
O3 V1 O1 69.79(8) . .
N1 V1 O1 77.29(9) . .
O5 V1 Na1 147.19(10) . .
O4 V1 Na1 81.27(7) . .
O2 V1 Na1 43.75(6) . .
O3 V1 Na1 79.87(6) . .
N1 V1 Na1 116.95(8) . .
O1 V1 Na1 44.01(6) . .
O6 V2 O3 106.01(11) . 6_566
O6 V2 O1 106.57(11) . 6_566
O3 V2 O1 76.26(9) 6_566 6_566
O6 V2 O4 93.47(10) . .
O3 V2 O4 160.26(9) 6_566 .
O1 V2 O4 95.45(9) 6_566 .
O6 V2 N2 95.20(12) . .
O3 V2 N2 79.51(10) 6_566 .
O1 V2 N2 151.00(10) 6_566 .
O4 V2 N2 102.23(10) . .
O6 V2 O2 159.45(10) . .
O3 V2 O2 91.31(9) 6_566 .
O1 V2 O2 87.97(8) 6_566 .
O4 V2 O2 70.28(8) . .
N2 V2 O2 76.83(9) . .
O6 V2 Na1 147.67(10) . .
O3 V2 Na1 81.25(7) 6_566 .
O1 V2 Na1 43.48(6) 6_566 .
O4 V2 Na1 80.53(7) . .
N2 V2 Na1 117.13(8) . .
O2 V2 Na1 44.50(6) . .
O1 Na1 O1 100.74(9) . 6_566
O1 Na1 O2 179.86(14) . 6_566
O1 Na1 O2 79.31(7) . .
O2 Na1 O2 100.57(9) 6_566 .
O1 Na1 V2 137.73(8) . 6_566
O2 Na1 V2 142.95(8) . 6_566
O1 Na1 V2 90.87(6) . .
O1 Na1 V2 37.00(5) 6_566 .
O2 Na1 V2 89.09(5) 6_566 .
O2 Na1 V2 42.38(5) . .
V2 Na1 V2 119.901(4) 6_566 .
O1 Na1 V1 42.24(5) . .
O1 Na1 V1 89.06(5) 6_566 .
O2 Na1 V1 137.64(7) 6_566 .
O2 Na1 V1 37.07(5) . .
V2 Na1 V1 60.059(13) . .
V2 Na1 V1 179.92(9) . 12_664
O1 Na1 V1 142.98(8) . 6_566
O2 Na1 V1 90.97(6) . 6_566
V2 Na1 V1 60.132(13) . 6_566
V1 Na1 V1 119.908(4) . 6_566
C4 O1 V2 121.11(18) . 12_664
C4 O1 V1 110.17(17) . .
V2 O1 V1 102.47(9) 12_664 .
C4 O1 Na1 124.72(18) . .
V2 O1 Na1 99.52(9) 12_664 .
V1 O1 Na1 93.75(8) . .
C6 O2 V1 120.74(19) . .
C6 O2 V2 111.24(17) . .
V1 O2 V2 102.14(9) . .
C6 O2 Na1 125.16(18) . .
V1 O2 Na1 99.18(9) . .
V2 O2 Na1 93.12(8) . .
C8 O3 V2 119.62(19) . 12_664
C8 O3 V1 129.24(19) . .
V2 O3 V1 111.13(11) 12_664 .
C2 O4 V1 120.12(18) . .
C2 O4 V2 128.67(19) . .
V1 O4 V2 111.16(10) . .
C1 N1 C3 114.4(3) . .
C1 N1 V1 103.7(2) . .
C3 N1 V1 113.11(19) . .
C5 N2 C7 114.3(3) . .
C5 N2 V2 113.89(19) . .
C7 N2 V2 102.8(2) . .
N1 C1 C2 110.3(2) . .
O4 C2 C1 107.6(3) . .
C4 C3 N1 110.2(3) . .
O1 C4 C3 109.6(3) . .
N2 C5 C6 110.4(3) . .
O2 C6 C5 109.7(3) . .
N2 C7 C8 110.2(3) . 6_566
O3 C8 C7 108.5(3) . 12_664

loop_
_geom_bond_atom_site_label_1
_geom_bond_atom_site_label_2
_geom_bond_distance
_geom_bond_site_symmetry_2
V1 O5 1.621(2) .
V1 O4 1.958(2) .
V1 O2 2.008(2) .
V1 O3 2.043(2) .
V1 N1 2.170(3) .
V1 O1 2.216(2) .
V1 Na1 3.2894(6) .
V2 O6 1.616(2) .
V2 O3 1.949(2) 6_566
V2 O1 2.003(2) 6_566
V2 O4 2.028(2) .
V2 N2 2.170(3) .
V2 O2 2.216(2) .
V2 Na1 3.2829(6) .
Na1 O1 2.290(2) .
Na1 O2 2.304(2) .
O1 C4 1.438(4) .
O1 V2 2.003(2) 12_664
O2 C6 1.402(4) .
O3 C8 1.416(4) .
O3 V2 1.949(2) 12_664
O4 C2 1.424(4) .
N1 C1 1.478(4) .
N1 C3 1.514(4) .
N2 C5 1.483(4) .
N2 C7 1.485(4) .
C1 C2 1.521(5) .
C3 C4 1.504(4) .
C5 C6 1.536(4) .
C7 C8 1.498(5) 6_566
C8 C7 1.498(5) 12_664

loop_
_platon_squeeze_void_nr
_platon_squeeze_void_average_x
_platon_squeeze_void_average_y
_platon_squeeze_void_average_z
_platon_squeeze_void_volume
_platon_squeeze_void_count_electrons
1 0.067 0.002 0.243 1668.5 618.0
2 0.236 0.736 0.764 5.3 1.7
3 0.264 0.264 0.264 6.3 2.3
4 0.736 0.764 0.236 5.3 1.6
5 0.764 0.236 0.736 5.4 1.6
